data_7235736
loop_
_publ_author_name
'Li, Yue'
'Song, Han'
'Chen, Qiang'
'Liu, Kun'
'Zhao, Fang-Yao'
'Ruan, Wen-Juan'
'Chang, Ze'

_publ_section_title
;
 Two coordination polymers with enhanced ligand-centered luminescence and
 assembly imparted sensing ability for acetone
;
_journal_issue 25
_journal_name_full 'Journal of Materials Chemistry A'
_journal_page_first 9469
_journal_paper_doi 10.1039/c4ta00944d
_journal_volume 2
_journal_year 2014
_chemical_formula_moiety C37H36CdN7O6
_chemical_formula_sum 'C37 H26 Cd N7 O6'
_chemical_formula_weight 777.06
_space_group_IT_number 2
_space_group_name_Hall '-P 1'
_space_group_name_H-M_alt 'P -1'
_symmetry_space_group_name_H-M 'P -1'
_atom_sites_solution_hydrogens geom
_atom_sites_solution_primary direct
_atom_sites_solution_secondary difmap
_audit_creation_method SHELXL-97
_cell_angle_alpha 91.21(3)
_cell_angle_beta 110.33(3)
_cell_angle_gamma 106.46(3)
_cell_formula_units_Z 2
_cell_length_a 11.010(2)
_cell_length_b 12.821(3)
_cell_length_c 12.932(3)
_cell_measurement_temperature 293(2)
_cell_volume 1627.0(8)
_computing_structure_refinement 'SHELXL-97 (Sheldrick, 1997)'
_computing_structure_solution 'SHELXS-97 (Sheldrick, 1990)'
_diffrn_ambient_temperature 293(2)
_diffrn_measured_fraction_theta_full 0.998
_diffrn_measured_fraction_theta_max 0.998
_diffrn_radiation_monochromator graphite
_diffrn_radiation_source 'fine-focus sealed tube'
_diffrn_radiation_type MoK\a
_diffrn_radiation_wavelength 0.71073
_diffrn_reflns_av_R_equivalents 0.0452
_diffrn_reflns_av_sigmaI/netI 0.0618
_diffrn_reflns_limit_h_max 14
_diffrn_reflns_limit_h_min -14
_diffrn_reflns_limit_k_max 16
_diffrn_reflns_limit_k_min -16
_diffrn_reflns_limit_l_max 16
_diffrn_reflns_limit_l_min -16
_diffrn_reflns_number 17448
_diffrn_reflns_theta_full 27.48
_diffrn_reflns_theta_max 27.48
_diffrn_reflns_theta_min 3.04
_exptl_absorpt_coefficient_mu 0.731
_exptl_absorpt_correction_T_max 0.864
_exptl_absorpt_correction_T_min 0.864
_exptl_crystal_density_diffrn 1.586
_exptl_crystal_density_method 'not measured'
_exptl_crystal_F_000 786
_exptl_crystal_size_max 0.20
_exptl_crystal_size_mid 0.20
_exptl_crystal_size_min 0.20
_refine_diff_density_max 0.589
_refine_diff_density_min -0.483
_refine_diff_density_rms 0.084
_refine_ls_extinction_method none
_refine_ls_goodness_of_fit_ref 1.077
_refine_ls_hydrogen_treatment mixed
_refine_ls_matrix_type full
_refine_ls_number_parameters 460
_refine_ls_number_reflns 7458
_refine_ls_number_restraints 0
_refine_ls_restrained_S_all 1.077
_refine_ls_R_factor_all 0.0729
_refine_ls_R_factor_gt 0.0510
_refine_ls_shift/su_max 0.001
_refine_ls_shift/su_mean 0.000
_refine_ls_structure_factor_coef Fsqd
_refine_ls_weighting_details 'calc w=1/[\s^2^(Fo^2^)+(0.0284P)^2^+1.4685P] where P=(Fo^2^+2Fc^2^)/3'
_refine_ls_weighting_scheme calc
_refine_ls_wR_factor_gt 0.0869
_refine_ls_wR_factor_ref 0.0936
_reflns_number_gt 5953
_reflns_number_total 7467
_reflns_threshold_expression >2sigma(I)
_cod_data_source_file c4ta00944d2.cif
_cod_data_source_block 1
_cod_original_cell_volume 1627.0(6)
_cod_original_sg_symbol_H-M P-1
_cod_database_code 7235736

loop_
_symmetry_equiv_pos_as_xyz
'x, y, z'
'-x, -y, -z'

loop_
_atom_site_label
_atom_site_type_symbol
_atom_site_fract_x
_atom_site_fract_y
_atom_site_fract_z
_atom_site_U_iso_or_equiv
_atom_site_adp_type
_atom_site_occupancy
_atom_site_symmetry_multiplicity
_atom_site_calc_flag
_atom_site_refinement_flags
Cd1 Cd 1.20589(3) 0.32048(2) -0.09552(2) 0.02908(8) Uani 1 1 d .
C1 C 1.1820(4) 0.1653(3) -0.3100(3) 0.0343(8) Uani 1 1 d .
C2 C 1.0882(4) 0.0788(3) -0.4075(3) 0.0328(8) Uani 1 1 d .
O6 O 1.3658(3) 0.4075(2) -0.1732(2) 0.0451(7) Uani 1 1 d .
C3 C 0.9574(4) 0.0198(3) -0.4156(3) 0.0376(9) Uani 1 1 d .
H3 H 0.9279 0.0324 -0.3587 0.045 Uiso 1 1 calc R
C4 C 1.1293(4) 0.0567(3) -0.4939(3) 0.0372(8) Uani 1 1 d .
H4 H 1.2166 0.0944 -0.4902 0.045 Uiso 1 1 calc R
N7 N 1.2829(4) 0.5443(3) 0.0516(3) 0.0427(8) Uani 1 1 d .
C6 C 0.9729(5) 0.1326(4) -0.0397(4) 0.0603(12) Uani 1 1 d .
H6 H 0.9733 0.0823 -0.0923 0.072 Uiso 1 1 calc R
C7 C 0.9014(5) 0.1081(4) 0.0272(4) 0.0629(13) Uani 1 1 d .
H7 H 0.8467 0.0392 0.0308 0.075 Uiso 1 1 calc R
C8 C 1.0112(4) 0.2808(3) 0.0565(3) 0.0450(10) Uani 1 1 d .
H8 H 1.0438 0.3547 0.0855 0.054 Uiso 1 1 calc R
C9 C 0.8663(4) 0.2198(3) 0.1685(3) 0.0353(8) Uani 1 1 d .
C10 C 0.8418(4) 0.1387(3) 0.2339(3) 0.0442(10) Uani 1 1 d .
H10 H 0.8673 0.0761 0.2288 0.053 Uiso 1 1 calc R
C11 C 0.7791(4) 0.1516(3) 0.3070(3) 0.0441(10) Uani 1 1 d .
H11 H 0.7623 0.0968 0.3507 0.053 Uiso 1 1 calc R
C12 C 0.7404(4) 0.2444(3) 0.3168(3) 0.0336(8) Uani 1 1 d .
C13 C 0.7698(4) 0.3262(3) 0.2515(3) 0.0366(8) Uani 1 1 d .
H13 H 0.7477 0.3902 0.2581 0.044 Uiso 1 1 calc R
C14 C 0.8313(4) 0.3133(3) 0.1770(3) 0.0385(9) Uani 1 1 d .
H14 H 0.8487 0.3678 0.1331 0.046 Uiso 1 1 calc R
C15 C 0.6641(3) 0.2525(3) 0.3900(3) 0.0324(8) Uani 1 1 d .
C16 C 0.6785(4) 0.1957(3) 0.4820(3) 0.0344(8) Uani 1 1 d .
H16 H 0.7432 0.1589 0.5014 0.041 Uiso 1 1 calc R
C17 C 0.5990(3) 0.1923(3) 0.5457(3) 0.0304(8) Uani 1 1 d .
C18 C 0.5072(3) 0.2524(3) 0.5191(3) 0.0314(8) Uani 1 1 d .
H18 H 0.4552 0.2527 0.5624 0.038 Uiso 1 1 calc R
C19 C 0.4914(3) 0.3122(3) 0.4289(3) 0.0315(8) Uani 1 1 d .
C20 C 0.5699(3) 0.3102(3) 0.3641(3) 0.0325(8) Uani 1 1 d .
H20 H 0.5589 0.3481 0.3027 0.039 Uiso 1 1 calc R
C21 C 0.3898(4) 0.3730(3) 0.3998(3) 0.0327(8) Uani 1 1 d .
C22 C 0.2807(4) 0.3457(4) 0.4345(4) 0.0535(12) Uani 1 1 d .
H22 H 0.2699 0.2873 0.4754 0.064 Uiso 1 1 calc R
C23 C 0.1867(4) 0.4031(3) 0.4098(4) 0.0521(11) Uani 1 1 d .
H23 H 0.1141 0.3831 0.4340 0.063 Uiso 1 1 calc R
C24 C 0.2014(4) 0.4896(3) 0.3495(3) 0.0347(8) Uani 1 1 d .
C25 C 0.3075(4) 0.5183(3) 0.3127(3) 0.0376(9) Uani 1 1 d .
H25 H 0.3169 0.5765 0.2714 0.045 Uiso 1 1 calc R
C26 C 0.4009(4) 0.4603(3) 0.3371(3) 0.0372(9) Uani 1 1 d .
H26 H 0.4722 0.4799 0.3113 0.045 Uiso 1 1 calc R
C27 C 0.0419(4) 0.5803(3) 0.2280(3) 0.0369(8) Uani 1 1 d .
H27 H 0.0613 0.5715 0.1645 0.044 Uiso 1 1 calc R
C28 C 0.0495(4) 0.5763(3) 0.3993(3) 0.0413(9) Uani 1 1 d .
H28 H 0.0721 0.5650 0.4735 0.050 Uiso 1 1 calc R
C29 C -0.0454(4) 0.6219(3) 0.3407(3) 0.0423(9) Uani 1 1 d .
H29 H -0.0994 0.6484 0.3691 0.051 Uiso 1 1 calc R
C30 C 0.6058(3) 0.1202(3) 0.6354(3) 0.0307(8) Uani 1 1 d .
C31 C 0.6486(4) 0.0287(3) 0.6310(3) 0.0366(9) Uani 1 1 d .
H31 H 0.6773 0.0157 0.5736 0.044 Uiso 1 1 calc R
C32 C 0.6503(4) -0.0438(3) 0.7088(3) 0.0356(8) Uani 1 1 d .
H32 H 0.6807 -0.1038 0.7042 0.043 Uiso 1 1 calc R
C33 C 0.6063(4) -0.0260(3) 0.7932(3) 0.0325(8) Uani 1 1 d .
C34 C 0.5635(4) 0.0637(3) 0.7998(3) 0.0488(11) Uani 1 1 d .
H34 H 0.5345 0.0762 0.8571 0.059 Uiso 1 1 calc R
C35 C 0.5632(4) 0.1356(3) 0.7216(3) 0.0477(11) Uani 1 1 d .
H35 H 0.5337 0.1959 0.7271 0.057 Uiso 1 1 calc R
C36 C 0.6847(4) -0.1672(3) 0.9038(3) 0.0382(9) Uani 1 1 d .
H36 H 0.7505 -0.1696 0.8749 0.046 Uiso 1 1 calc R
C37 C 0.5577(4) -0.1985(3) 0.9994(3) 0.0482(10) Uani 1 1 d .
H37 H 0.5184 -0.2271 1.0498 0.058 Uiso 1 1 calc R
C38 C 0.5227(4) -0.1226(3) 0.9340(3) 0.0484(11) Uani 1 1 d .
H38 H 0.4561 -0.0903 0.9314 0.058 Uiso 1 1 calc R
N1 N 1.0442(3) 0.2408(3) -0.0196(3) 0.0412(8) Uani 1 1 d .
N2 N 0.9253(3) 0.2041(2) 0.0885(2) 0.0371(7) Uani 1 1 d .
N3 N -0.0504(3) 0.6235(3) 0.2332(2) 0.0394(7) Uani 1 1 d .
N4 N 0.1057(3) 0.5500(2) 0.3271(2) 0.0367(7) Uani 1 1 d .
N5 N 0.6589(3) -0.2267(2) 0.9803(2) 0.0376(7) Uani 1 1 d .
N6 N 0.6038(3) -0.1023(2) 0.8726(2) 0.0332(7) Uani 1 1 d .
O1 O 1.1443(3) 0.1687(2) -0.2284(2) 0.0422(6) Uani 1 1 d .
O2 O 1.2866(3) 0.2290(2) -0.3183(2) 0.0528(7) Uani 1 1 d .
O3 O 1.3486(3) 0.4826(2) 0.0387(3) 0.0629(8) Uani 1 1 d .
O4 O 1.3449(3) 0.6373(2) 0.1008(3) 0.0655(9) Uani 1 1 d .
O5 O 1.1567(3) 0.5099(3) 0.0177(3) 0.0635(9) Uani 1 1 d .

loop_
_atom_site_aniso_label
_atom_site_aniso_U_11
_atom_site_aniso_U_22
_atom_site_aniso_U_33
_atom_site_aniso_U_23
_atom_site_aniso_U_13
_atom_site_aniso_U_12
Cd1 0.03460(15) 0.03442(15) 0.02620(13) 0.01114(10) 0.01466(11) 0.01778(11)
C1 0.041(2) 0.035(2) 0.032(2) 0.0033(16) 0.0126(17) 0.0223(17)
C2 0.042(2) 0.0297(19) 0.0302(19) 0.0027(15) 0.0133(17) 0.0165(16)
O6 0.0427(16) 0.0526(17) 0.0442(16) 0.0081(13) 0.0252(13) 0.0094(13)
C3 0.042(2) 0.046(2) 0.035(2) 0.0043(17) 0.0208(18) 0.0200(18)
C4 0.034(2) 0.039(2) 0.040(2) 0.0021(17) 0.0152(17) 0.0111(17)
N7 0.052(2) 0.040(2) 0.0322(18) 0.0080(15) 0.0164(17) 0.0074(17)
C6 0.068(3) 0.052(3) 0.062(3) -0.011(2) 0.040(3) 0.003(2)
C7 0.070(3) 0.043(3) 0.071(3) -0.008(2) 0.043(3) -0.008(2)
C8 0.062(3) 0.034(2) 0.055(3) 0.0130(18) 0.040(2) 0.0164(19)
C9 0.034(2) 0.043(2) 0.035(2) 0.0121(16) 0.0197(17) 0.0124(17)
C10 0.056(3) 0.044(2) 0.055(3) 0.0249(19) 0.035(2) 0.030(2)
C11 0.057(3) 0.050(2) 0.050(2) 0.031(2) 0.036(2) 0.031(2)
C12 0.037(2) 0.036(2) 0.036(2) 0.0146(16) 0.0194(17) 0.0158(16)
C13 0.043(2) 0.033(2) 0.045(2) 0.0150(16) 0.0240(19) 0.0172(17)
C14 0.046(2) 0.038(2) 0.042(2) 0.0194(17) 0.0267(19) 0.0153(18)
C15 0.0335(19) 0.033(2) 0.0330(19) 0.0090(15) 0.0147(16) 0.0098(16)
C16 0.037(2) 0.038(2) 0.037(2) 0.0149(16) 0.0186(17) 0.0192(17)
C17 0.0343(19) 0.0331(19) 0.0286(18) 0.0093(15) 0.0142(16) 0.0138(15)
C18 0.0352(19) 0.035(2) 0.0319(19) 0.0101(15) 0.0167(16) 0.0170(16)
C19 0.0343(19) 0.0326(19) 0.0315(19) 0.0107(15) 0.0135(16) 0.0139(16)
C20 0.037(2) 0.037(2) 0.0305(19) 0.0174(15) 0.0160(16) 0.0164(16)
C21 0.035(2) 0.036(2) 0.0335(19) 0.0109(15) 0.0138(16) 0.0174(16)
C22 0.053(3) 0.059(3) 0.077(3) 0.045(2) 0.041(2) 0.035(2)
C23 0.046(2) 0.062(3) 0.070(3) 0.035(2) 0.035(2) 0.030(2)
C24 0.035(2) 0.040(2) 0.034(2) 0.0118(16) 0.0115(17) 0.0192(17)
C25 0.048(2) 0.040(2) 0.034(2) 0.0183(17) 0.0185(18) 0.0231(18)
C26 0.041(2) 0.044(2) 0.038(2) 0.0169(17) 0.0237(18) 0.0200(18)
C27 0.045(2) 0.043(2) 0.0297(19) 0.0105(16) 0.0148(18) 0.0220(18)
C28 0.051(2) 0.056(3) 0.029(2) 0.0153(18) 0.0192(19) 0.028(2)
C29 0.052(2) 0.054(3) 0.036(2) 0.0158(18) 0.0218(19) 0.030(2)
C30 0.0308(18) 0.036(2) 0.0285(18) 0.0097(15) 0.0124(16) 0.0132(15)
C31 0.046(2) 0.042(2) 0.037(2) 0.0157(17) 0.0272(18) 0.0213(18)
C32 0.043(2) 0.037(2) 0.038(2) 0.0121(16) 0.0195(18) 0.0237(17)
C33 0.041(2) 0.035(2) 0.0278(18) 0.0116(15) 0.0139(16) 0.0191(16)
C34 0.078(3) 0.058(3) 0.039(2) 0.0234(19) 0.038(2) 0.043(2)
C35 0.075(3) 0.050(2) 0.047(2) 0.0243(19) 0.038(2) 0.042(2)
C36 0.048(2) 0.044(2) 0.034(2) 0.0155(17) 0.0191(18) 0.0251(18)
C37 0.053(3) 0.067(3) 0.047(2) 0.033(2) 0.032(2) 0.032(2)
C38 0.053(3) 0.068(3) 0.048(2) 0.031(2) 0.031(2) 0.037(2)
N1 0.050(2) 0.047(2) 0.0406(19) 0.0106(15) 0.0289(17) 0.0199(16)
N2 0.0401(18) 0.0386(18) 0.0392(18) 0.0092(14) 0.0241(15) 0.0101(14)
N3 0.0462(19) 0.051(2) 0.0365(18) 0.0185(15) 0.0211(16) 0.0304(16)
N4 0.0392(17) 0.0433(19) 0.0340(17) 0.0143(14) 0.0134(14) 0.0216(15)
N5 0.0454(19) 0.0428(19) 0.0328(17) 0.0156(14) 0.0162(15) 0.0228(15)
N6 0.0388(17) 0.0391(17) 0.0290(16) 0.0159(13) 0.0148(14) 0.0192(14)
O1 0.0539(17) 0.0410(15) 0.0330(14) -0.0011(11) 0.0188(13) 0.0136(13)
O2 0.0466(17) 0.0596(19) 0.0499(17) -0.0091(14) 0.0250(15) 0.0052(14)
O3 0.064(2) 0.059(2) 0.064(2) -0.0164(16) 0.0194(17) 0.0232(16)
O4 0.086(2) 0.0417(18) 0.062(2) -0.0066(15) 0.0352(19) 0.0010(17)
O5 0.0443(18) 0.069(2) 0.065(2) 0.0234(16) 0.0133(16) 0.0068(16)

loop_
_atom_type_symbol
_atom_type_description
_atom_type_scat_dispersion_real
_atom_type_scat_dispersion_imag
_atom_type_scat_source
C C 0.0033 0.0016 'International Tables Vol C Tables 4.2.6.8 and 6.1.1.4'
H H 0.0000 0.0000 'International Tables Vol C Tables 4.2.6.8 and 6.1.1.4'
Cd Cd -0.8075 1.2024 'International Tables Vol C Tables 4.2.6.8 and 6.1.1.4'
N N 0.0061 0.0033 'International Tables Vol C Tables 4.2.6.8 and 6.1.1.4'
O O 0.0106 0.0060 'International Tables Vol C Tables 4.2.6.8 and 6.1.1.4'

loop_
_geom_angle_atom_site_label_1
_geom_angle_atom_site_label_2
_geom_angle_atom_site_label_3
_geom_angle
_geom_angle_site_symmetry_1
_geom_angle_site_symmetry_3
N3 Cd1 N1 91.48(11) 2_665 .
N3 Cd1 N5 167.47(11) 2_665 2_756
N1 Cd1 N5 86.45(11) . 2_756
N3 Cd1 O1 84.34(10) 2_665 .
N1 Cd1 O1 95.25(10) . .
N5 Cd1 O1 83.54(10) 2_756 .
N3 Cd1 O6 86.72(10) 2_665 .
N1 Cd1 O6 177.56(10) . .
N5 Cd1 O6 95.66(10) 2_756 .
O1 Cd1 O6 86.22(9) . .
N3 Cd1 O3 106.09(11) 2_665 .
N1 Cd1 O3 102.08(11) . .
N5 Cd1 O3 86.42(11) 2_756 .
O1 Cd1 O3 159.37(10) . .
O6 Cd1 O3 76.87(10) . .
O2 C1 O1 126.0(3) . .
O2 C1 C2 117.7(3) . .
O1 C1 C2 116.3(3) . .
C3 C2 C4 117.6(3) . .
C3 C2 C1 121.5(3) . .
C4 C2 C1 120.8(3) . .
C4 C3 C2 121.4(3) 2_754 .
C4 C3 H3 119.3 2_754 .
C2 C3 H3 119.3 . .
C3 C4 C2 121.0(3) 2_754 .
C3 C4 H4 119.5 2_754 .
C2 C4 H4 119.5 . .
O4 N7 O5 120.5(4) . .
O4 N7 O3 119.3(4) . .
O5 N7 O3 120.2(3) . .
C7 C6 N1 110.6(4) . .
C7 C6 H6 124.7 . .
N1 C6 H6 124.7 . .
C6 C7 N2 106.2(4) . .
C6 C7 H7 126.9 . .
N2 C7 H7 126.9 . .
N1 C8 N2 112.7(3) . .
N1 C8 H8 123.6 . .
N2 C8 H8 123.6 . .
C14 C9 C10 120.7(3) . .
C14 C9 N2 120.0(3) . .
C10 C9 N2 119.3(3) . .
C9 C10 C11 119.2(3) . .
C9 C10 H10 120.4 . .
C11 C10 H10 120.4 . .
C10 C11 C12 121.8(3) . .
C10 C11 H11 119.1 . .
C12 C11 H11 119.1 . .
C11 C12 C13 117.6(3) . .
C11 C12 C15 120.6(3) . .
C13 C12 C15 121.8(3) . .
C14 C13 C12 121.0(3) . .
C14 C13 H13 119.5 . .
C12 C13 H13 119.5 . .
C9 C14 C13 119.7(3) . .
C9 C14 H14 120.1 . .
C13 C14 H14 120.1 . .
C20 C15 C16 118.4(3) . .
C20 C15 C12 121.1(3) . .
C16 C15 C12 120.4(3) . .
C17 C16 C15 122.0(3) . .
C17 C16 H16 119.0 . .
C15 C16 H16 119.0 . .
C16 C17 C18 118.2(3) . .
C16 C17 C30 120.4(3) . .
C18 C17 C30 121.2(3) . .
C17 C18 C19 121.6(3) . .
C17 C18 H18 119.2 . .
C19 C18 H18 119.2 . .
C18 C19 C20 118.4(3) . .
C18 C19 C21 120.7(3) . .
C20 C19 C21 120.9(3) . .
C15 C20 C19 121.3(3) . .
C15 C20 H20 119.4 . .
C19 C20 H20 119.4 . .
C22 C21 C26 117.2(3) . .
C22 C21 C19 121.2(3) . .
C26 C21 C19 121.6(3) . .
C21 C22 C23 121.7(3) . .
C21 C22 H22 119.1 . .
C23 C22 H22 119.1 . .
C24 C23 C22 119.8(4) . .
C24 C23 H23 120.1 . .
C22 C23 H23 120.1 . .
C25 C24 C23 120.1(3) . .
C25 C24 N4 120.6(3) . .
C23 C24 N4 119.2(3) . .
C24 C25 C26 119.9(3) . .
C24 C25 H25 120.0 . .
C26 C25 H25 120.0 . .
C25 C26 C21 121.2(3) . .
C25 C26 H26 119.4 . .
C21 C26 H26 119.4 . .
N3 C27 N4 111.3(3) . .
N3 C27 H27 124.3 . .
N4 C27 H27 124.3 . .
C29 C28 N4 106.0(3) . .
C29 C28 H28 127.0 . .
N4 C28 H28 127.0 . .
C28 C29 N3 110.1(3) . .
C28 C29 H29 125.0 . .
N3 C29 H29 125.0 . .
C35 C30 C31 116.7(3) . .
C35 C30 C17 123.0(3) . .
C31 C30 C17 120.2(3) . .
C32 C31 C30 122.5(3) . .
C32 C31 H31 118.8 . .
C30 C31 H31 118.8 . .
C33 C32 C31 119.1(3) . .
C33 C32 H32 120.5 . .
C31 C32 H32 120.5 . .
C34 C33 C32 119.8(3) . .
C34 C33 N6 120.5(3) . .
C32 C33 N6 119.7(3) . .
C33 C34 C35 120.3(3) . .
C33 C34 H34 119.8 . .
C35 C34 H34 119.8 . .
C30 C35 C34 121.6(3) . .
C30 C35 H35 119.2 . .
C34 C35 H35 119.2 . .
N5 C36 N6 111.8(3) . .
N5 C36 H36 124.1 . .
N6 C36 H36 124.1 . .
C38 C37 N5 109.9(3) . .
C38 C37 H37 125.0 . .
N5 C37 H37 125.0 . .
C37 C38 N6 107.0(3) . .
C37 C38 H38 126.5 . .
N6 C38 H38 126.5 . .
C8 N1 C6 104.5(3) . .
C8 N1 Cd1 131.0(3) . .
C6 N1 Cd1 124.1(2) . .
C8 N2 C7 106.0(3) . .
C8 N2 C9 127.4(3) . .
C7 N2 C9 126.6(3) . .
C27 N3 C29 105.6(3) . .
C27 N3 Cd1 130.0(2) . 2_665
C29 N3 Cd1 124.2(2) . 2_665
C27 N4 C28 106.9(3) . .
C27 N4 C24 126.9(3) . .
C28 N4 C24 125.7(3) . .
C36 N5 C37 105.3(3) . .
C36 N5 Cd1 127.6(2) . 2_756
C37 N5 Cd1 125.0(2) . 2_756
C36 N6 C38 106.0(3) . .
C36 N6 C33 126.5(3) . .
C38 N6 C33 127.5(3) . .
C1 O1 Cd1 127.2(2) . .
N7 O3 Cd1 112.7(2) . .

loop_
_geom_bond_atom_site_label_1
_geom_bond_atom_site_label_2
_geom_bond_distance
_geom_bond_site_symmetry_2
Cd1 N3 2.291(3) 2_665
Cd1 N1 2.324(3) .
Cd1 N5 2.330(3) 2_756
Cd1 O1 2.345(3) .
Cd1 O6 2.349(2) .
Cd1 O3 2.430(3) .
C1 O2 1.249(4) .
C1 O1 1.265(4) .
C1 C2 1.507(5) .
C2 C3 1.389(5) .
C2 C4 1.395(5) .
C3 C4 1.374(5) 2_754
C3 H3 0.9300 .
C4 C3 1.374(5) 2_754
C4 H4 0.9300 .
N7 O4 1.224(4) .
N7 O5 1.240(4) .
N7 O3 1.256(4) .
C6 C7 1.346(6) .
C6 N1 1.354(5) .
C6 H6 0.9300 .
C7 N2 1.358(5) .
C7 H7 0.9300 .
C8 N1 1.303(4) .
C8 N2 1.339(4) .
C8 H8 0.9300 .
C9 C14 1.372(5) .
C9 C10 1.381(5) .
C9 N2 1.437(4) .
C10 C11 1.382(5) .
C10 H10 0.9300 .
C11 C12 1.389(5) .
C11 H11 0.9300 .
C12 C13 1.397(4) .
C12 C15 1.486(5) .
C13 C14 1.387(5) .
C13 H13 0.9300 .
C14 H14 0.9300 .
C15 C20 1.393(5) .
C15 C16 1.394(4) .
C16 C17 1.388(4) .
C16 H16 0.9300 .
C17 C18 1.395(4) .
C17 C30 1.493(4) .
C18 C19 1.396(4) .
C18 H18 0.9300 .
C19 C20 1.402(5) .
C19 C21 1.488(4) .
C20 H20 0.9300 .
C21 C22 1.381(5) .
C21 C26 1.399(5) .
C22 C23 1.388(5) .
C22 H22 0.9300 .
C23 C24 1.374(5) .
C23 H23 0.9300 .
C24 C25 1.370(5) .
C24 N4 1.432(4) .
C25 C26 1.388(5) .
C25 H25 0.9300 .
C26 H26 0.9300 .
C27 N3 1.308(4) .
C27 N4 1.355(4) .
C27 H27 0.9300 .
C28 C29 1.350(5) .
C28 N4 1.370(4) .
C28 H28 0.9300 .
C29 N3 1.373(4) .
C29 H29 0.9300 .
C30 C35 1.381(5) .
C30 C31 1.389(5) .
C31 C32 1.383(5) .
C31 H31 0.9300 .
C32 C33 1.378(5) .
C32 H32 0.9300 .
C33 C34 1.373(5) .
C33 N6 1.436(4) .
C34 C35 1.383(5) .
C34 H34 0.9300 .
C35 H35 0.9300 .
C36 N5 1.321(4) .
C36 N6 1.354(4) .
C36 H36 0.9300 .
C37 C38 1.353(5) .
C37 N5 1.360(5) .
C37 H37 0.9300 .
C38 N6 1.365(4) .
C38 H38 0.9300 .
N3 Cd1 2.291(3) 2_665
N5 Cd1 2.330(3) 2_756

loop_
_geom_torsion_atom_site_label_1
_geom_torsion_atom_site_label_2
_geom_torsion_atom_site_label_3
_geom_torsion_atom_site_label_4
_geom_torsion
_geom_torsion_site_symmetry_1
_geom_torsion_site_symmetry_4
O2 C1 C2 C3 -166.5(3) . .
O1 C1 C2 C3 11.1(5) . .
O2 C1 C2 C4 12.3(5) . .
O1 C1 C2 C4 -170.1(3) . .
C4 C2 C3 C4 -0.8(6) . 2_754
C1 C2 C3 C4 178.1(3) . 2_754
C3 C2 C4 C3 0.8(6) . 2_754
C1 C2 C4 C3 -178.1(3) . 2_754
N1 C6 C7 N2 1.9(6) . .
C14 C9 C10 C11 1.2(6) . .
N2 C9 C10 C11 -176.9(4) . .
C9 C10 C11 C12 -0.3(6) . .
C10 C11 C12 C13 -1.3(6) . .
C10 C11 C12 C15 175.5(4) . .
C11 C12 C13 C14 2.0(6) . .
C15 C12 C13 C14 -174.7(3) . .
C10 C9 C14 C13 -0.5(6) . .
N2 C9 C14 C13 177.6(3) . .
C12 C13 C14 C9 -1.2(6) . .
C11 C12 C15 C20 -148.2(4) . .
C13 C12 C15 C20 28.5(5) . .
C11 C12 C15 C16 27.2(5) . .
C13 C12 C15 C16 -156.1(4) . .
C20 C15 C16 C17 2.1(5) . .
C12 C15 C16 C17 -173.4(3) . .
C15 C16 C17 C18 -3.2(5) . .
C15 C16 C17 C30 172.9(3) . .
C16 C17 C18 C19 1.9(5) . .
C30 C17 C18 C19 -174.1(3) . .
C17 C18 C19 C20 0.5(5) . .
C17 C18 C19 C21 178.1(3) . .
C16 C15 C20 C19 0.4(5) . .
C12 C15 C20 C19 175.9(3) . .
C18 C19 C20 C15 -1.6(5) . .
C21 C19 C20 C15 -179.2(3) . .
C18 C19 C21 C22 -21.1(6) . .
C20 C19 C21 C22 156.4(4) . .
C18 C19 C21 C26 158.4(4) . .
C20 C19 C21 C26 -24.0(5) . .
C26 C21 C22 C23 -0.9(6) . .
C19 C21 C22 C23 178.7(4) . .
C21 C22 C23 C24 -0.1(7) . .
C22 C23 C24 C25 0.8(6) . .
C22 C23 C24 N4 -178.4(4) . .
C23 C24 C25 C26 -0.5(6) . .
N4 C24 C25 C26 178.7(3) . .
C24 C25 C26 C21 -0.5(6) . .
C22 C21 C26 C25 1.2(6) . .
C19 C21 C26 C25 -178.4(3) . .
N4 C28 C29 N3 0.6(5) . .
C16 C17 C30 C35 160.2(4) . .
C18 C17 C30 C35 -23.8(5) . .
C16 C17 C30 C31 -23.8(5) . .
C18 C17 C30 C31 152.1(3) . .
C35 C30 C31 C32 -0.5(6) . .
C17 C30 C31 C32 -176.7(3) . .
C30 C31 C32 C33 0.9(6) . .
C31 C32 C33 C34 -0.9(6) . .
C31 C32 C33 N6 178.2(3) . .
C32 C33 C34 C35 0.6(6) . .
N6 C33 C34 C35 -178.5(4) . .
C31 C30 C35 C34 0.1(6) . .
C17 C30 C35 C34 176.2(4) . .
C33 C34 C35 C30 -0.2(7) . .
N5 C37 C38 N6 -0.2(5) . .
N2 C8 N1 C6 1.5(5) . .
N2 C8 N1 Cd1 -171.4(2) . .
C7 C6 N1 C8 -2.1(5) . .
C7 C6 N1 Cd1 171.4(3) . .
N3 Cd1 N1 C8 -90.6(4) 2_665 .
N5 Cd1 N1 C8 101.8(4) 2_756 .
O1 Cd1 N1 C8 -175.1(3) . .
O6 Cd1 N1 C8 -48(3) . .
O3 Cd1 N1 C8 16.2(4) . .
N3 Cd1 N1 C6 97.8(3) 2_665 .
N5 Cd1 N1 C6 -69.9(3) 2_756 .
O1 Cd1 N1 C6 13.3(3) . .
O6 Cd1 N1 C6 140(2) . .
O3 Cd1 N1 C6 -155.4(3) . .
N1 C8 N2 C7 -0.4(5) . .
N1 C8 N2 C9 -178.5(3) . .
C6 C7 N2 C8 -0.9(5) . .
C6 C7 N2 C9 177.3(4) . .
C14 C9 N2 C8 35.5(6) . .
C10 C9 N2 C8 -146.4(4) . .
C14 C9 N2 C7 -142.3(4) . .
C10 C9 N2 C7 35.8(6) . .
N4 C27 N3 C29 0.5(4) . .
N4 C27 N3 Cd1 -174.7(2) . 2_665
C28 C29 N3 C27 -0.7(5) . .
C28 C29 N3 Cd1 174.8(3) . 2_665
N3 C27 N4 C28 -0.1(4) . .
N3 C27 N4 C24 172.7(3) . .
C29 C28 N4 C27 -0.3(4) . .
C29 C28 N4 C24 -173.3(3) . .
C25 C24 N4 C27 47.5(5) . .
C23 C24 N4 C27 -133.4(4) . .
C25 C24 N4 C28 -140.9(4) . .
C23 C24 N4 C28 38.2(6) . .
N6 C36 N5 C37 -0.3(4) . .
N6 C36 N5 Cd1 -164.2(2) . 2_756
C38 C37 N5 C36 0.3(5) . .
C38 C37 N5 Cd1 164.7(3) . 2_756
N5 C36 N6 C38 0.2(4) . .
N5 C36 N6 C33 178.7(3) . .
C37 C38 N6 C36 0.0(5) . .
C37 C38 N6 C33 -178.5(4) . .
C34 C33 N6 C36 -153.5(4) . .
C32 C33 N6 C36 27.4(5) . .
C34 C33 N6 C38 24.7(6) . .
C32 C33 N6 C38 -154.4(4) . .
O2 C1 O1 Cd1 22.3(5) . .
C2 C1 O1 Cd1 -155.0(2) . .
N3 Cd1 O1 C1 77.4(3) 2_665 .
N1 Cd1 O1 C1 168.4(3) . .
N5 Cd1 O1 C1 -105.8(3) 2_756 .
O6 Cd1 O1 C1 -9.7(3) . .
O3 Cd1 O1 C1 -44.4(4) . .
O4 N7 O3 Cd1 -166.9(3) . .
O5 N7 O3 Cd1 15.2(4) . .
N3 Cd1 O3 N7 37.4(3) 2_665 .
N1 Cd1 O3 N7 -57.7(3) . .
N5 Cd1 O3 N7 -143.3(3) 2_756 .
O1 Cd1 O3 N7 155.8(2) . .
O6 Cd1 O3 N7 120.0(3) . .
